data_1506104
loop_
_publ_author_name
'Wood, Thomas K.'
'Piers, Warren E.'
'Keay, Brian A.'
'Parvez, Masood'

_publ_section_title
;
 1-Borabarrelene derivatives via Diels-Alder additions to borabenzenes.
;
_journal_issue 13
_journal_name_full 'Organic letters'
_journal_page_first 2875
_journal_page_last 2878
_journal_paper_doi 10.1021/ol061201w
_journal_volume 8
_journal_year 2006
_chemical_formula_sum 'C14 H12 B N3'
_chemical_formula_weight 233.08
_chemical_name_systematic
;
 ?
;
_space_group_IT_number 61
_symmetry_cell_setting orthorhombic
_symmetry_space_group_name_Hall '-P 2ac 2ab'
_symmetry_space_group_name_H-M 'P b c a'
_atom_sites_solution_hydrogens geom
_atom_sites_solution_primary direct
_atom_sites_solution_secondary difmap
_cell_angle_alpha 90.00
_cell_angle_beta 90.00
_cell_angle_gamma 90.00
_cell_formula_units_Z 8
_cell_length_a 15.420(2)
_cell_length_b 6.561(3)
_cell_length_c 23.850(8)
_cell_measurement_reflns_used 5057
_cell_measurement_temperature 173(2)
_cell_measurement_theta_max 27.5
_cell_measurement_theta_min 3.1
_cell_volume 2412.9(14)
_computing_cell_refinement 'HKL DENZO (Otwinowski & Minor, 1997)'
_computing_data_collection 'COLLECT (Hooft, 1998)'
_computing_data_reduction 'SCALEPACK (Otwinowski & Minor, 1997)'
_computing_molecular_graphics 'ORTEPII (Johnson, 1976)'
_computing_publication_material 'SHELXL-97 (Sheldrick, 1997)'
_computing_structure_refinement 'SHELXL-97 (Sheldrick, 1997)'
_computing_structure_solution 'SAPI91 (Fan, 1991)'
_diffrn_ambient_temperature 173(2)
_diffrn_measured_fraction_theta_full 0.991
_diffrn_measured_fraction_theta_max 0.991
_diffrn_measurement_device_type 'Nonius KappaCCD'
_diffrn_measurement_method ' \w and \f '
_diffrn_radiation_monochromator graphite
_diffrn_radiation_source 'fine-focus sealed tube'
_diffrn_radiation_type MoK\a
_diffrn_radiation_wavelength 0.71073
_diffrn_reflns_av_R_equivalents 0.0256
_diffrn_reflns_av_sigmaI/netI 0.0350
_diffrn_reflns_limit_h_max 20
_diffrn_reflns_limit_h_min -19
_diffrn_reflns_limit_k_max 8
_diffrn_reflns_limit_k_min -8
_diffrn_reflns_limit_l_max 30
_diffrn_reflns_limit_l_min -30
_diffrn_reflns_number 5057
_diffrn_reflns_theta_full 27.49
_diffrn_reflns_theta_max 27.49
_diffrn_reflns_theta_min 3.15
_exptl_absorpt_coefficient_mu 0.078
_exptl_absorpt_correction_T_max 0.9877
_exptl_absorpt_correction_T_min 0.9831
_exptl_absorpt_correction_type multi-scan
_exptl_absorpt_process_details 'SORTAV: (Blessing, 1997)'
_exptl_crystal_colour colorless
_exptl_crystal_density_diffrn 1.283
_exptl_crystal_density_meas ?
_exptl_crystal_density_method 'not measured'
_exptl_crystal_description block
_exptl_crystal_F_000 976
_exptl_crystal_size_max 0.22
_exptl_crystal_size_mid 0.20
_exptl_crystal_size_min 0.16
_refine_diff_density_max 0.292
_refine_diff_density_min -0.173
_refine_diff_density_rms 0.038
_refine_ls_extinction_method none
_refine_ls_goodness_of_fit_ref 1.030
_refine_ls_hydrogen_treatment constr
_refine_ls_matrix_type full
_refine_ls_number_parameters 163
_refine_ls_number_reflns 2748
_refine_ls_number_restraints 0
_refine_ls_restrained_S_all 1.030
_refine_ls_R_factor_all 0.0605
_refine_ls_R_factor_gt 0.0438
_refine_ls_shift/su_max 0.001
_refine_ls_shift/su_mean 0.000
_refine_ls_structure_factor_coef Fsqd
_refine_ls_weighting_details 'calc w=1/[\s^2^(Fo^2^)+(0.0560P)^2^+0.7700P] where P=(Fo^2^+2Fc^2^)/3'
_refine_ls_weighting_scheme calc
_refine_ls_wR_factor_gt 0.1069
_refine_ls_wR_factor_ref 0.1187
_reflns_number_gt 2161
_reflns_number_total 2748
_reflns_threshold_expression >2sigma(I)
_cod_data_source_file ol061201wsi20060516_050127.cif
_cod_data_source_block Compound_I
_cod_depositor_comments
;
The following automatic conversions were performed:

'_symmetry_cell_setting' value 'Orthorhombic' changed to
'orthorhombic' according to
/home/saulius/struct/CIF-dictionaries/cif_core.dic dictionary named
'cif_core.dic' version 2.4.1 from 2010-06-29.

Automatic conversion script
Id: cif_fix_values 1715 2011-07-08 13:25:40Z adriana 

The following automatic conversions were performed:

'_exptl_crystal_density_meas' value 'not measured' was changed to '?'
- the value is perceived as not measured.

Automatic conversion script
Id: cif_fix_values 3008 2015-01-20 13:52:24Z robertas 
;
_cod_database_code 1506104

loop_
_symmetry_equiv_pos_as_xyz
'x, y, z'
'-x+1/2, -y, z+1/2'
'x+1/2, -y+1/2, -z'
'-x, y+1/2, -z+1/2'
'-x, -y, -z'
'x-1/2, y, -z-1/2'
'-x-1/2, y-1/2, z'
'x, -y-1/2, z-1/2'

loop_
_atom_site_label
_atom_site_type_symbol
_atom_site_fract_x
_atom_site_fract_y
_atom_site_fract_z
_atom_site_U_iso_or_equiv
_atom_site_adp_type
_atom_site_occupancy
_atom_site_symmetry_multiplicity
_atom_site_calc_flag
_atom_site_refinement_flags
N1 N 1.06525(7) -0.01945(16) 0.14694(4) 0.0251(3) Uani 1 1 d .
N2 N 1.03400(9) 0.5073(2) 0.17890(5) 0.0390(3) Uani 1 1 d .
N3 N 0.87186(8) 0.4686(2) -0.02167(5) 0.0362(3) Uani 1 1 d .
C1 C 0.97341(7) 0.2744(2) 0.09987(5) 0.0236(3) Uani 1 1 d .
H1 H 1.0109 0.2806 0.0678 0.028 Uiso 1 1 d R
C2 C 0.87954(8) 0.3296(2) 0.08081(5) 0.0259(3) Uani 1 1 d .
H2 H 0.8586 0.4348 0.1053 0.031 Uiso 1 1 d R
C3 C 0.81950(8) 0.1348(2) 0.08565(6) 0.0304(3) Uani 1 1 d .
H3 H 0.7611 0.1572 0.0731 0.036 Uiso 1 1 d R
C4 C 0.81871(9) 0.0852(2) 0.14771(6) 0.0331(3) Uani 1 1 d .
H4 H 0.7656 0.0929 0.1687 0.040 Uiso 1 1 d R
C5 C 0.89443(9) 0.0312(2) 0.17017(6) 0.0299(3) Uani 1 1 d .
H5 H 0.9001 -0.0048 0.2136 0.036 Uiso 1 1 d R
C6 C 0.93985(9) -0.0948(2) 0.07114(6) 0.0295(3) Uani 1 1 d .
H6 H 0.9743 -0.1932 0.0504 0.035 Uiso 1 1 d R
C7 C 0.86241(9) -0.0345(2) 0.05257(6) 0.0306(3) Uani 1 1 d .
H7 H 0.8337 -0.0914 0.0205 0.037 Uiso 1 1 d R
C8 C 1.08417(9) -0.0254(2) 0.20187(6) 0.0313(3) Uani 1 1 d .
H8 H 1.0389 -0.0102 0.2292 0.038 Uiso 1 1 d R
C9 C 1.16804(10) -0.0554(2) 0.22047(7) 0.0401(4) Uani 1 1 d .
H9 H 1.1796 -0.0594 0.2600 0.048 Uiso 1 1 d R
C10 C 1.23402(10) -0.0763(2) 0.18222(7) 0.0412(4) Uani 1 1 d .
H10 H 1.2927 -0.0950 0.1946 0.049 Uiso 1 1 d R
C11 C 1.21452(9) -0.0728(2) 0.12581(7) 0.0396(4) Uani 1 1 d .
H11 H 1.2597 -0.0878 0.0984 0.048 Uiso 1 1 d R
C12 C 1.12989(9) -0.0456(2) 0.10935(6) 0.0324(3) Uani 1 1 d .
H12 H 1.1171 -0.0458 0.0699 0.039 Uiso 1 1 d R
C13 C 1.00594(8) 0.4122(2) 0.14277(5) 0.0276(3) Uani 1 1 d .
C14 C 0.87686(8) 0.4089(2) 0.02331(6) 0.0276(3) Uani 1 1 d .
B1 B 0.97085(9) 0.0317(2) 0.12460(6) 0.0245(3) Uani 1 1 d .

loop_
_atom_site_aniso_label
_atom_site_aniso_U_11
_atom_site_aniso_U_22
_atom_site_aniso_U_33
_atom_site_aniso_U_23
_atom_site_aniso_U_13
_atom_site_aniso_U_12
N1 0.0276(6) 0.0219(5) 0.0259(6) 0.0013(4) -0.0007(4) -0.0011(4)
N2 0.0469(8) 0.0342(7) 0.0359(7) -0.0027(6) -0.0071(5) -0.0071(6)
N3 0.0370(7) 0.0408(8) 0.0309(7) 0.0052(5) -0.0036(5) -0.0030(5)
C1 0.0226(6) 0.0265(7) 0.0219(6) 0.0000(5) 0.0018(4) -0.0024(5)
C2 0.0254(6) 0.0281(7) 0.0242(6) 0.0007(5) 0.0012(5) -0.0002(5)
C3 0.0214(6) 0.0368(8) 0.0329(7) 0.0057(6) -0.0012(5) -0.0051(5)
C4 0.0273(7) 0.0414(8) 0.0307(7) 0.0039(6) 0.0063(5) -0.0053(6)
C5 0.0302(7) 0.0332(8) 0.0264(7) 0.0047(6) 0.0029(5) -0.0047(6)
C6 0.0340(7) 0.0257(7) 0.0287(7) 0.0001(6) 0.0022(5) -0.0053(6)
C7 0.0320(7) 0.0328(7) 0.0268(7) 0.0018(6) -0.0033(5) -0.0114(6)
C8 0.0344(8) 0.0313(7) 0.0280(7) 0.0032(6) -0.0041(6) -0.0047(6)
C9 0.0417(8) 0.0374(8) 0.0411(8) 0.0063(7) -0.0137(7) -0.0061(7)
C10 0.0317(8) 0.0294(8) 0.0627(10) 0.0050(7) -0.0105(7) -0.0005(6)
C11 0.0308(7) 0.0339(8) 0.0541(9) 0.0016(7) 0.0054(7) 0.0043(6)
C12 0.0327(7) 0.0298(7) 0.0346(7) 0.0007(6) 0.0049(6) 0.0023(6)
C13 0.0283(7) 0.0257(7) 0.0289(7) 0.0038(6) -0.0002(5) -0.0011(5)
C14 0.0243(6) 0.0274(7) 0.0311(7) -0.0009(6) -0.0007(5) -0.0005(5)
B1 0.0233(7) 0.0249(7) 0.0254(7) 0.0019(6) 0.0004(5) -0.0017(5)

loop_
_atom_type_symbol
_atom_type_description
_atom_type_scat_dispersion_real
_atom_type_scat_dispersion_imag
_atom_type_scat_source
C C 0.0033 0.0016 'International Tables Vol C Tables 4.2.6.8 and 6.1.1.4'
H H 0.0000 0.0000 'International Tables Vol C Tables 4.2.6.8 and 6.1.1.4'
N N 0.0061 0.0033 'International Tables Vol C Tables 4.2.6.8 and 6.1.1.4'
B B 0.0013 0.0007 'International Tables Vol C Tables 4.2.6.8 and 6.1.1.4'

loop_
_geom_angle_atom_site_label_1
_geom_angle_atom_site_label_2
_geom_angle_atom_site_label_3
_geom_angle
C8 N1 C12 118.90(12)
C8 N1 B1 122.24(11)
C12 N1 B1 118.73(11)
C13 C1 C2 112.38(11)
C13 C1 B1 110.28(11)
C2 C1 B1 107.29(10)
C13 C1 H1 109.1
C2 C1 H1 108.5
B1 C1 H1 109.3
C14 C2 C1 112.39(10)
C14 C2 C3 109.76(10)
C1 C2 C3 109.51(11)
C14 C2 H2 107.7
C1 C2 H2 107.6
C3 C2 H2 109.8
C7 C3 C4 110.80(12)
C7 C3 C2 107.38(11)
C4 C3 C2 104.43(11)
C7 C3 H3 111.1
C4 C3 H3 109.2
C2 C3 H3 113.7
C5 C4 C3 116.27(12)
C5 C4 H4 123.5
C3 C4 H4 120.3
C4 C5 B1 111.76(12)
C4 C5 H5 121.4
B1 C5 H5 126.8
C7 C6 B1 112.28(13)
C7 C6 H6 121.2
B1 C6 H6 126.1
C6 C7 C3 115.85(12)
C6 C7 H7 124.2
C3 C7 H7 120.0
N1 C8 C9 121.40(14)
N1 C8 H8 120.0
C9 C8 H8 118.6
C10 C9 C8 119.63(14)
C10 C9 H9 120.8
C8 C9 H9 119.6
C9 C10 C11 119.01(14)
C9 C10 H10 120.5
C11 C10 H10 120.5
C12 C11 C10 119.21(14)
C12 C11 H11 120.5
C10 C11 H11 120.3
N1 C12 C11 121.82(14)
N1 C12 H12 119.9
C11 C12 H12 118.3
N2 C13 C1 174.44(15)
N3 C14 C2 177.65(14)
N1 B1 C6 115.69(11)
N1 B1 C5 116.50(11)
C6 B1 C5 108.70(11)
N1 B1 C1 107.08(10)
C6 B1 C1 102.57(11)
C5 B1 C1 104.75(10)

loop_
_geom_bond_atom_site_label_1
_geom_bond_atom_site_label_2
_geom_bond_distance
N1 C8 1.343(2)
N1 C12 1.352(2)
N1 B1 1.586(2)
N2 C13 1.148(2)
N3 C14 1.145(2)
C1 C13 1.455(2)
C1 C2 1.560(2)
C1 B1 1.699(2)
C1 H1 0.9600
C2 C14 1.467(2)
C2 C3 1.583(2)
C2 H2 0.9601
C3 C7 1.514(2)
C3 C4 1.515(2)
C3 H3 0.9601
C4 C5 1.333(2)
C4 H4 0.9601
C5 B1 1.603(2)
C5 H5 1.0653
C6 C7 1.334(2)
C6 B1 1.595(2)
C6 H6 0.9718
C7 H7 0.9599
C8 C9 1.381(2)
C8 H8 0.9599
C9 C10 1.373(2)
C9 H9 0.9599
C10 C11 1.379(2)
C10 H10 0.9600
C11 C12 1.374(2)
C11 H11 0.9599
C12 H12 0.9601

loop_
_geom_torsion_atom_site_label_1
_geom_torsion_atom_site_label_2
_geom_torsion_atom_site_label_3
_geom_torsion_atom_site_label_4
_geom_torsion
C13 C1 C2 C14 110.68(13)
B1 C1 C2 C14 -127.94(11)
C13 C1 C2 C3 -127.06(12)
B1 C1 C2 C3 -5.68(13)
C14 C2 C3 C7 69.41(13)
C1 C2 C3 C7 -54.41(13)
C14 C2 C3 C4 -172.89(11)
C1 C2 C3 C4 63.29(13)
C7 C3 C4 C5 51.16(17)
C2 C3 C4 C5 -64.16(17)
C3 C4 C5 B1 0.06(19)
B1 C6 C7 C3 -1.15(17)
C4 C3 C7 C6 -50.46(16)
C2 C3 C7 C6 63.01(15)
C12 N1 C8 C9 0.7(2)
B1 N1 C8 C9 -175.14(13)
N1 C8 C9 C10 1.0(2)
C8 C9 C10 C11 -1.8(2)
C9 C10 C11 C12 0.9(2)
C8 N1 C12 C11 -1.7(2)
B1 N1 C12 C11 174.30(13)
C10 C11 C12 N1 0.9(2)
C8 N1 B1 C6 -141.76(12)
C12 N1 B1 C6 42.37(16)
C8 N1 B1 C5 -12.16(18)
C12 N1 B1 C5 171.97(12)
C8 N1 B1 C1 104.64(13)
C12 N1 B1 C1 -71.23(14)
C7 C6 B1 N1 -175.90(11)
C7 C6 B1 C5 50.81(15)
C7 C6 B1 C1 -59.73(13)
C4 C5 B1 N1 177.04(12)
C4 C5 B1 C6 -50.11(16)
C4 C5 B1 C1 58.96(15)
C13 C1 B1 N1 -54.31(13)
C2 C1 B1 N1 -177.01(10)
C13 C1 B1 C6 -176.53(10)
C2 C1 B1 C6 60.78(12)
C13 C1 B1 C5 70.00(13)
C2 C1 B1 C5 -52.70(13)
